data_1512588
loop_
_publ_author_name
'Ding, Boqiang'
'Zhang, Zhenfeng'
'Xu, Yang'
'Liu, Yangang'
'Sugiya, Masashi'
'Imamoto, Tsuneo'
'Zhang, Wanbin'

_publ_section_title
;
 P-Stereogenic PCP Pincer-Pd Complexes: Synthesis and Application in
 Asymmetric Addition of Diarylphosphines to Nitroalkenes.
;
_journal_issue 21
_journal_name_full 'Organic letters'
_journal_page_first 5476
_journal_page_last 5479
_journal_paper_doi 10.1021/ol402627f
_journal_volume 15
_journal_year 2013
_chemical_absolute_configuration unk
_chemical_formula_moiety 'C20 H35 Cl P2 Pd'
_chemical_formula_sum 'C20 H35 Cl P2 Pd'
_chemical_formula_weight 479.27
_chemical_name_systematic
; 
 ? 
;
_space_group_IT_number 4
_symmetry_cell_setting monoclinic
_symmetry_space_group_name_Hall 'P 2yb'
_symmetry_space_group_name_H-M 'P 1 21 1'
_atom_sites_solution_hydrogens geom
_atom_sites_solution_primary direct
_atom_sites_solution_secondary difmap
_audit_creation_method SHELXL-97
_cell_angle_alpha 90.00
_cell_angle_beta 106.762(9)
_cell_angle_gamma 90.00
_cell_formula_units_Z 2
_cell_length_a 7.1357(6)
_cell_length_b 15.2442(7)
_cell_length_c 11.1252(10)
_cell_measurement_reflns_used 1500
_cell_measurement_temperature 293(2)
_cell_measurement_theta_max 29.5910
_cell_measurement_theta_min 2.9753
_cell_volume 1158.76(16)
_computing_cell_refinement 'CrysAlis PRO (Agilent Technologies, 2011)'
_computing_data_collection 'CrysAlis PRO'
_computing_data_reduction 'CrysAlis PRO'
_computing_molecular_graphics 'OLEX2 (Dolomanov et al., 2009)'
_computing_publication_material OLEX2
_computing_structure_refinement 'SHELXL-97 (Sheldrick, 2008)'
_computing_structure_solution 'SHELXS-97 (Sheldrick, 2008)'
_diffrn_ambient_temperature 293(2)
_diffrn_detector_area_resol_mean 10.3592
_diffrn_measured_fraction_theta_full 0.998
_diffrn_measured_fraction_theta_max 0.998
_diffrn_measurement_device_type 'Xcalibur, Atlas, Gemini ultra'
_diffrn_measurement_method '\w scans'
_diffrn_radiation_monochromator graphite
_diffrn_radiation_source 'fine-focus sealed tube'
_diffrn_radiation_type MoK\a
_diffrn_radiation_wavelength 0.71073
_diffrn_reflns_av_R_equivalents 0.0455
_diffrn_reflns_av_sigmaI/netI 0.0701
_diffrn_reflns_limit_h_max 8
_diffrn_reflns_limit_h_min -7
_diffrn_reflns_limit_k_max 18
_diffrn_reflns_limit_k_min -18
_diffrn_reflns_limit_l_max 13
_diffrn_reflns_limit_l_min -13
_diffrn_reflns_number 5057
_diffrn_reflns_theta_full 25.35
_diffrn_reflns_theta_max 25.35
_diffrn_reflns_theta_min 2.98
_exptl_absorpt_coefficient_mu 1.055
_exptl_absorpt_correction_T_max 0.7711
_exptl_absorpt_correction_T_min 0.7290
_exptl_absorpt_correction_type multi-scan
_exptl_absorpt_process_details
;
CrysAlis PRO (Agilent Technologies, 2011) 
;
_exptl_crystal_colour colorless
_exptl_crystal_density_diffrn 1.374
_exptl_crystal_density_method 'not measured'
_exptl_crystal_description block
_exptl_crystal_F_000 496
_exptl_crystal_size_max 0.32
_exptl_crystal_size_mid 0.28
_exptl_crystal_size_min 0.26
_refine_diff_density_max 1.186
_refine_diff_density_min -0.801
_refine_diff_density_rms 0.108
_refine_ls_abs_structure_details 'Flack H D (1983), Acta Cryst. A39, 876-881'
_refine_ls_abs_structure_Flack -0.14(8)
_refine_ls_extinction_method none
_refine_ls_goodness_of_fit_ref 1.041
_refine_ls_hydrogen_treatment constr
_refine_ls_matrix_type full
_refine_ls_number_parameters 228
_refine_ls_number_reflns 3702
_refine_ls_number_restraints 1
_refine_ls_restrained_S_all 1.041
_refine_ls_R_factor_all 0.0798
_refine_ls_R_factor_gt 0.0610
_refine_ls_shift/su_max 0.000
_refine_ls_shift/su_mean 0.000
_refine_ls_structure_factor_coef Fsqd
_refine_ls_weighting_details 'calc w=1/[\s^2^(Fo^2^)+(0.1001P)^2^+0.7765P] where P=(Fo^2^+2Fc^2^)/3'
_refine_ls_weighting_scheme calc
_refine_ls_wR_factor_gt 0.1610
_refine_ls_wR_factor_ref 0.1790
_reflns_number_gt 2912
_reflns_number_total 3702
_reflns_threshold_expression >2sigma(I)
_cod_data_source_file ol402627f_si_002.cif
_cod_data_source_block 110917_sh_pdclp
_cod_original_cell_volume 1158.76(15)
_cod_original_sg_symbol_H-M 'P 21'
_cod_database_code 1512588

loop_
_symmetry_equiv_pos_as_xyz
'x, y, z'
'-x, y+1/2, -z'

loop_
_atom_site_label
_atom_site_type_symbol
_atom_site_fract_x
_atom_site_fract_y
_atom_site_fract_z
_atom_site_U_iso_or_equiv
_atom_site_adp_type
_atom_site_occupancy
_atom_site_symmetry_multiplicity
_atom_site_calc_flag
_atom_site_refinement_flags
Pd1 Pd 0.26492(10) 0.76173(4) 0.15682(7) 0.0540(3) Uani 1 1 d .
Cl1 Cl 0.0292(6) 0.8767(2) 0.1111(4) 0.0952(12) Uani 1 1 d .
P1 P 0.0861(4) 0.66562(17) 0.0119(3) 0.0506(6) Uani 1 1 d .
P2 P 0.5017(5) 0.83658(18) 0.3003(3) 0.0605(7) Uani 1 1 d .
C1 C 0.1950(17) 0.5613(6) 0.0736(10) 0.058(3) Uani 1 1 d .
H1A H 0.1214 0.5348 0.1252 0.069 Uiso 1 1 calc R
H1B H 0.1929 0.5215 0.0052 0.069 Uiso 1 1 calc R
C2 C 0.4039(16) 0.5776(6) 0.1515(9) 0.050(2) Uani 1 1 d .
C3 C 0.5409(19) 0.5087(7) 0.1816(11) 0.065(3) Uani 1 1 d .
C4 C 0.7246(19) 0.5242(8) 0.2524(12) 0.068(3) Uani 1 1 d .
H4 H 0.8136 0.4781 0.2698 0.081 Uiso 1 1 calc R
C5 C 0.7877(17) 0.6082(8) 0.3015(11) 0.066(3) Uani 1 1 d .
C6 C 0.6524(14) 0.6767(7) 0.2728(10) 0.051(2) Uani 1 1 d .
C7 C 0.4629(14) 0.6622(6) 0.1981(8) 0.043(2) Uani 1 1 d .
C8 C 0.481(2) 0.4170(7) 0.1319(14) 0.079(4) Uani 1 1 d .
H8A H 0.5321 0.3749 0.1973 0.118 Uiso 1 1 calc R
H8B H 0.5321 0.4052 0.0627 0.118 Uiso 1 1 calc R
H8C H 0.3407 0.4130 0.1043 0.118 Uiso 1 1 calc R
C9 C 1.0010(19) 0.6224(10) 0.3730(14) 0.084(4) Uani 1 1 d .
H9A H 1.0101 0.6464 0.4543 0.126 Uiso 1 1 calc R
H9B H 1.0589 0.6625 0.3274 0.126 Uiso 1 1 calc R
H9C H 1.0692 0.5674 0.3826 0.126 Uiso 1 1 calc R
C10 C 0.7218(15) 0.7698(13) 0.3151(11) 0.068(3) Uani 1 1 d .
H10A H 0.7971 0.7935 0.2626 0.082 Uiso 1 1 calc R
H10B H 0.8037 0.7694 0.4014 0.082 Uiso 1 1 calc R
C11 C -0.1700(19) 0.6576(9) -0.0087(13) 0.080(4) Uani 1 1 d .
H11A H -0.2377 0.7001 -0.0695 0.121 Uiso 1 1 calc R
H11B H -0.1962 0.6686 0.0699 0.121 Uiso 1 1 calc R
H11C H -0.2144 0.5998 -0.0375 0.121 Uiso 1 1 calc R
C12 C 0.1086(15) 0.6791(7) -0.1494(11) 0.056(3) Uani 1 1 d .
C13 C -0.007(2) 0.6087(8) -0.2365(12) 0.074(3) Uani 1 1 d .
H13A H -0.1438 0.6143 -0.2422 0.111 Uiso 1 1 calc R
H13B H 0.0382 0.5518 -0.2040 0.111 Uiso 1 1 calc R
H13C H 0.0098 0.6155 -0.3185 0.111 Uiso 1 1 calc R
C14 C 0.319(2) 0.6720(8) -0.1439(12) 0.074(3) Uani 1 1 d .
H14A H 0.3682 0.6154 -0.1119 0.111 Uiso 1 1 calc R
H14B H 0.3926 0.7168 -0.0896 0.111 Uiso 1 1 calc R
H14C H 0.3332 0.6794 -0.2266 0.111 Uiso 1 1 calc R
C15 C 0.0253(17) 0.7708(10) -0.1982(11) 0.069(3) Uani 1 1 d .
H15A H 0.0972 0.8154 -0.1429 0.104 Uiso 1 1 calc R
H15B H -0.1102 0.7737 -0.2008 0.104 Uiso 1 1 calc R
H15C H 0.0375 0.7798 -0.2810 0.104 Uiso 1 1 calc R
C16 C 0.562(3) 0.9432(9) 0.2456(16) 0.110(6) Uani 1 1 d .
H16A H 0.6963 0.9572 0.2876 0.165 Uiso 1 1 calc R
H16B H 0.4786 0.9874 0.2638 0.165 Uiso 1 1 calc R
H16C H 0.5435 0.9408 0.1566 0.165 Uiso 1 1 calc R
C17 C 0.481(2) 0.8549(9) 0.4594(12) 0.083(4) Uani 1 1 d .
C18 C 0.489(3) 0.7624(16) 0.5189(13) 0.111(5) Uani 1 1 d .
H18A H 0.5284 0.7676 0.6087 0.166 Uiso 1 1 calc R
H18B H 0.5826 0.7270 0.4936 0.166 Uiso 1 1 calc R
H18C H 0.3626 0.7355 0.4911 0.166 Uiso 1 1 calc R
C19 C 0.657(3) 0.9065(11) 0.5441(14) 0.105(5) Uani 1 1 d .
H19A H 0.7737 0.8907 0.5228 0.157 Uiso 1 1 calc R
H19B H 0.6725 0.8924 0.6305 0.157 Uiso 1 1 calc R
H19C H 0.6339 0.9683 0.5314 0.157 Uiso 1 1 calc R
C20 C 0.288(3) 0.8964(18) 0.4488(18) 0.141(9) Uani 1 1 d .
H20A H 0.2890 0.9557 0.4200 0.212 Uiso 1 1 calc R
H20B H 0.2644 0.8963 0.5295 0.212 Uiso 1 1 calc R
H20C H 0.1867 0.8640 0.3901 0.212 Uiso 1 1 calc R

loop_
_atom_site_aniso_label
_atom_site_aniso_U_11
_atom_site_aniso_U_22
_atom_site_aniso_U_33
_atom_site_aniso_U_23
_atom_site_aniso_U_13
_atom_site_aniso_U_12
Pd1 0.0614(4) 0.0330(3) 0.0598(4) -0.0032(4) 0.0049(3) 0.0038(4)
Cl1 0.115(3) 0.0560(17) 0.095(3) -0.0130(16) 0.000(2) 0.0347(18)
P1 0.0534(14) 0.0389(12) 0.0529(16) -0.0004(11) 0.0050(11) -0.0022(11)
P2 0.0760(19) 0.0407(14) 0.0583(18) -0.0034(12) 0.0091(14) -0.0072(14)
C1 0.084(8) 0.028(5) 0.052(6) 0.005(4) 0.005(5) -0.008(5)
C2 0.070(7) 0.036(5) 0.040(5) 0.003(4) 0.010(5) 0.006(5)
C3 0.087(8) 0.048(6) 0.059(7) 0.015(5) 0.020(6) 0.023(6)
C4 0.074(8) 0.057(7) 0.067(8) 0.023(6) 0.015(6) 0.025(6)
C5 0.064(7) 0.073(8) 0.054(7) 0.013(6) 0.007(5) 0.014(6)
C6 0.045(5) 0.056(6) 0.053(6) -0.005(5) 0.015(4) 0.003(5)
C7 0.058(5) 0.038(5) 0.034(5) 0.000(4) 0.017(4) 0.007(4)
C8 0.107(11) 0.035(5) 0.091(10) 0.009(6) 0.023(8) 0.012(6)
C9 0.068(8) 0.084(9) 0.093(10) 0.001(8) 0.013(7) 0.012(7)
C10 0.068(6) 0.063(8) 0.073(7) -0.007(8) 0.020(5) -0.003(7)
C11 0.083(9) 0.080(9) 0.078(9) 0.005(7) 0.022(7) -0.005(7)
C12 0.054(6) 0.046(6) 0.063(7) 0.003(5) 0.008(5) -0.001(5)
C13 0.094(9) 0.056(7) 0.072(9) -0.010(6) 0.025(7) -0.023(7)
C14 0.087(9) 0.063(7) 0.072(8) 0.007(6) 0.021(6) 0.007(7)
C15 0.083(7) 0.048(7) 0.072(7) 0.011(7) 0.015(5) 0.007(8)
C16 0.178(18) 0.048(7) 0.095(12) 0.006(7) 0.024(11) -0.047(10)
C17 0.094(10) 0.086(10) 0.062(8) -0.021(7) 0.014(7) 0.009(8)
C18 0.137(13) 0.116(11) 0.076(9) -0.006(13) 0.024(8) -0.054(16)
C19 0.133(14) 0.099(11) 0.070(10) -0.031(8) 0.011(9) -0.026(10)
C20 0.104(13) 0.22(2) 0.093(13) -0.067(14) 0.025(10) 0.011(15)

loop_
_atom_type_symbol
_atom_type_description
_atom_type_scat_dispersion_real
_atom_type_scat_dispersion_imag
_atom_type_scat_source
C C 0.0033 0.0016 'International Tables Vol C Tables 4.2.6.8 and 6.1.1.4'
H H 0.0000 0.0000 'International Tables Vol C Tables 4.2.6.8 and 6.1.1.4'
Cl Cl 0.1484 0.1585 'International Tables Vol C Tables 4.2.6.8 and 6.1.1.4'
P P 0.1023 0.0942 'International Tables Vol C Tables 4.2.6.8 and 6.1.1.4'
Pd Pd -0.9988 1.0072 'International Tables Vol C Tables 4.2.6.8 and 6.1.1.4'

loop_
_geom_angle_atom_site_label_1
_geom_angle_atom_site_label_2
_geom_angle_atom_site_label_3
_geom_angle
C7 Pd1 P2 83.6(3)
C7 Pd1 P1 83.7(3)
P2 Pd1 P1 166.62(11)
C7 Pd1 Cl1 178.7(3)
P2 Pd1 Cl1 96.71(12)
P1 Pd1 Cl1 96.05(12)
C11 P1 C1 107.5(6)
C11 P1 C12 104.8(6)
C1 P1 C12 108.4(5)
C11 P1 Pd1 118.7(5)
C1 P1 Pd1 101.8(3)
C12 P1 Pd1 115.2(4)
C16 P2 C10 104.1(9)
C16 P2 C17 106.1(8)
C10 P2 C17 107.6(6)
C16 P2 Pd1 114.3(6)
C10 P2 Pd1 103.2(5)
C17 P2 Pd1 120.1(5)
C2 C1 P1 108.4(6)
C2 C1 H1A 110.0
P1 C1 H1A 110.0
C2 C1 H1B 110.0
P1 C1 H1B 110.0
H1A C1 H1B 108.4
C7 C2 C3 118.8(10)
C7 C2 C1 120.1(8)
C3 C2 C1 121.0(9)
C4 C3 C2 120.1(11)
C4 C3 C8 120.1(11)
C2 C3 C8 119.8(11)
C3 C4 C5 122.4(11)
C3 C4 H4 118.8
C5 C4 H4 118.8
C6 C5 C4 117.9(11)
C6 C5 C9 122.5(12)
C4 C5 C9 119.5(11)
C7 C6 C5 120.6(10)
C7 C6 C10 120.3(9)
C5 C6 C10 118.8(9)
C6 C7 C2 120.2(9)
C6 C7 Pd1 120.7(7)
C2 C7 Pd1 119.1(7)
C3 C8 H8A 109.5
C3 C8 H8B 109.5
H8A C8 H8B 109.5
C3 C8 H8C 109.5
H8A C8 H8C 109.5
H8B C8 H8C 109.5
C5 C9 H9A 109.5
C5 C9 H9B 109.5
H9A C9 H9B 109.5
C5 C9 H9C 109.5
H9A C9 H9C 109.5
H9B C9 H9C 109.5
C6 C10 P2 107.0(7)
C6 C10 H10A 110.3
P2 C10 H10A 110.3
C6 C10 H10B 110.3
P2 C10 H10B 110.3
H10A C10 H10B 108.6
P1 C11 H11A 109.5
P1 C11 H11B 109.5
H11A C11 H11B 109.5
P1 C11 H11C 109.5
H11A C11 H11C 109.5
H11B C11 H11C 109.5
C14 C12 C13 109.4(10)
C14 C12 C15 111.0(10)
C13 C12 C15 109.2(10)
C14 C12 P1 108.6(8)
C13 C12 P1 110.8(8)
C15 C12 P1 107.8(8)
C12 C13 H13A 109.5
C12 C13 H13B 109.5
H13A C13 H13B 109.5
C12 C13 H13C 109.5
H13A C13 H13C 109.5
H13B C13 H13C 109.5
C12 C14 H14A 109.5
C12 C14 H14B 109.5
H14A C14 H14B 109.5
C12 C14 H14C 109.5
H14A C14 H14C 109.5
H14B C14 H14C 109.5
C12 C15 H15A 109.5
C12 C15 H15B 109.5
H15A C15 H15B 109.5
C12 C15 H15C 109.5
H15A C15 H15C 109.5
H15B C15 H15C 109.5
P2 C16 H16A 109.5
P2 C16 H16B 109.5
H16A C16 H16B 109.5
P2 C16 H16C 109.5
H16A C16 H16C 109.5
H16B C16 H16C 109.5
C20 C17 C18 110.1(16)
C20 C17 C19 113.7(13)
C18 C17 C19 106.0(12)
C20 C17 P2 108.6(11)
C18 C17 P2 105.5(9)
C19 C17 P2 112.6(11)
C17 C18 H18A 109.5
C17 C18 H18B 109.5
H18A C18 H18B 109.5
C17 C18 H18C 109.5
H18A C18 H18C 109.5
H18B C18 H18C 109.5
C17 C19 H19A 109.5
C17 C19 H19B 109.5
H19A C19 H19B 109.5
C17 C19 H19C 109.5
H19A C19 H19C 109.5
H19B C19 H19C 109.5
C17 C20 H20A 109.5
C17 C20 H20B 109.5
H20A C20 H20B 109.5
C17 C20 H20C 109.5
H20A C20 H20C 109.5
H20B C20 H20C 109.5

loop_
_geom_bond_atom_site_label_1
_geom_bond_atom_site_label_2
_geom_bond_distance
Pd1 C7 2.033(9)
Pd1 P2 2.269(3)
Pd1 P1 2.278(3)
Pd1 Cl1 2.381(3)
P1 C11 1.780(14)
P1 C1 1.816(10)
P1 C12 1.858(12)
P2 C16 1.830(13)
P2 C10 1.839(14)
P2 C17 1.841(14)
C1 C2 1.513(15)
C1 H1A 0.9700
C1 H1B 0.9700
C2 C7 1.408(13)
C2 C3 1.409(14)
C3 C4 1.341(18)
C3 C8 1.518(16)
C4 C5 1.414(18)
C4 H4 0.9300
C5 C6 1.395(15)
C5 C9 1.516(17)
C6 C7 1.386(13)
C6 C10 1.53(2)
C8 H8A 0.9600
C8 H8B 0.9600
C8 H8C 0.9600
C9 H9A 0.9600
C9 H9B 0.9600
C9 H9C 0.9600
C10 H10A 0.9700
C10 H10B 0.9700
C11 H11A 0.9600
C11 H11B 0.9600
C11 H11C 0.9600
C12 C14 1.492(18)
C12 C13 1.522(16)
C12 C15 1.554(17)
C13 H13A 0.9600
C13 H13B 0.9600
C13 H13C 0.9600
C14 H14A 0.9600
C14 H14B 0.9600
C14 H14C 0.9600
C15 H15A 0.9600
C15 H15B 0.9600
C15 H15C 0.9600
C16 H16A 0.9600
C16 H16B 0.9600
C16 H16C 0.9600
C17 C20 1.48(2)
C17 C18 1.55(3)
C17 C19 1.551(19)
C18 H18A 0.9600
C18 H18B 0.9600
C18 H18C 0.9600
C19 H19A 0.9600
C19 H19B 0.9600
C19 H19C 0.9600
C20 H20A 0.9600
C20 H20B 0.9600
C20 H20C 0.9600

loop_
_geom_torsion_atom_site_label_1
_geom_torsion_atom_site_label_2
_geom_torsion_atom_site_label_3
_geom_torsion_atom_site_label_4
_geom_torsion
C7 Pd1 P1 C11 138.3(6)
P2 Pd1 P1 C11 157.0(7)
Cl1 Pd1 P1 C11 -40.5(5)
C7 Pd1 P1 C1 20.7(5)
P2 Pd1 P1 C1 39.3(7)
Cl1 Pd1 P1 C1 -158.1(4)
C7 Pd1 P1 C12 -96.4(5)
P2 Pd1 P1 C12 -77.7(6)
Cl1 Pd1 P1 C12 84.9(4)
C7 Pd1 P2 C16 128.9(8)
P1 Pd1 P2 C16 110.2(8)
Cl1 Pd1 P2 C16 -52.3(7)
C7 Pd1 P2 C10 16.5(5)
P1 Pd1 P2 C10 -2.2(8)
Cl1 Pd1 P2 C10 -164.7(5)
C7 Pd1 P2 C17 -103.2(6)
P1 Pd1 P2 C17 -121.9(7)
Cl1 Pd1 P2 C17 75.6(6)
C11 P1 C1 C2 -151.6(8)
C12 P1 C1 C2 95.7(8)
Pd1 P1 C1 C2 -26.1(8)
P1 C1 C2 C7 20.0(12)
P1 C1 C2 C3 -161.9(9)
C7 C2 C3 C4 -0.8(16)
C1 C2 C3 C4 -178.9(11)
C7 C2 C3 C8 -179.7(10)
C1 C2 C3 C8 2.1(16)
C2 C3 C4 C5 1.4(19)
C8 C3 C4 C5 -179.7(12)
C3 C4 C5 C6 -0.8(19)
C3 C4 C5 C9 -175.7(12)
C4 C5 C6 C7 -0.3(17)
C9 C5 C6 C7 174.5(11)
C4 C5 C6 C10 -174.7(11)
C9 C5 C6 C10 0.1(17)
C5 C6 C7 C2 0.8(15)
C10 C6 C7 C2 175.1(9)
C5 C6 C7 Pd1 179.8(8)
C10 C6 C7 Pd1 -6.0(13)
C3 C2 C7 C6 -0.3(15)
C1 C2 C7 C6 177.9(9)
C3 C2 C7 Pd1 -179.2(8)
C1 C2 C7 Pd1 -1.1(12)
P2 Pd1 C7 C6 -8.5(7)
P1 Pd1 C7 C6 167.2(8)
Cl1 Pd1 C7 C6 -113(13)
P2 Pd1 C7 C2 170.5(8)
P1 Pd1 C7 C2 -13.8(7)
Cl1 Pd1 C7 C2 66(14)
C7 C6 C10 P2 20.3(12)
C5 C6 C10 P2 -165.4(9)
C16 P2 C10 C6 -142.5(8)
C17 P2 C10 C6 105.1(9)
Pd1 P2 C10 C6 -22.9(8)
C11 P1 C12 C14 -171.0(8)
C1 P1 C12 C14 -56.5(9)
Pd1 P1 C12 C14 56.7(8)
C11 P1 C12 C13 -50.8(10)
C1 P1 C12 C13 63.7(9)
Pd1 P1 C12 C13 176.9(7)
C11 P1 C12 C15 68.6(9)
C1 P1 C12 C15 -176.9(8)
Pd1 P1 C12 C15 -63.7(8)
C16 P2 C17 C20 77.8(15)
C10 P2 C17 C20 -171.2(14)
Pd1 P2 C17 C20 -53.7(15)
C16 P2 C17 C18 -164.1(11)
C10 P2 C17 C18 -53.1(12)
Pd1 P2 C17 C18 64.3(11)
C16 P2 C17 C19 -49.0(13)
C10 P2 C17 C19 62.0(13)
Pd1 P2 C17 C19 179.5(9)
